data_2236169
loop_
_publ_author_name
'Fan, Chong-Guang'
'Chen, Jian-Cun'
'Dai, Hong'
'Wei, Yun-Hua'
'Shi, Yu-Jun'

_publ_section_title
;
 5-(4-Bromophenoxy)-1-methyl-3-methyl-1<i>H</i>-pyrazole-4-carbaldehyde-<i>O</i>-[(5-methoxy-1,3,4-thiadiazol-2-yl)-methyl]oxime
;
_journal_coeditor_code CV5348
_journal_issue 11
_journal_name_full 'Acta Crystallographica Section E'
_journal_page_first o3122
_journal_paper_doi 10.1107/S1600536812042274
_journal_volume 68
_journal_year 2012
_chemical_formula_iupac 'C16 H16 Br N5 O3 S'
_chemical_formula_moiety 'C16 H16 Br N5 O3 S'
_chemical_formula_sum 'C16 H16 Br N5 O3 S'
_chemical_formula_weight 438.31
_chemical_name_systematic
;
5-(4-Bromophenoxy)-1-methyl-3-methyl-1<i>H</i>-pyrazole-4-carbaldehyde-
<i>O</i>-[(5-methoxy-1,3,4-thiadiazol-2-yl)-methyl]oxime
;
_space_group_IT_number 2
_symmetry_cell_setting triclinic
_symmetry_space_group_name_Hall '-P 1'
_symmetry_space_group_name_H-M 'P -1'
_atom_sites_solution_hydrogens geom
_atom_sites_solution_primary direct
_atom_sites_solution_secondary difmap
_audit_creation_method SHELXL-97
_cell_angle_alpha 64.55(2)
_cell_angle_beta 69.62(2)
_cell_angle_gamma 75.33(3)
_cell_formula_units_Z 2
_cell_length_a 9.732(3)
_cell_length_b 9.832(2)
_cell_length_c 11.166(3)
_cell_measurement_reflns_used 3391
_cell_measurement_temperature 113(2)
_cell_measurement_theta_max 27.9
_cell_measurement_theta_min 2.1
_cell_volume 897.6(4)
_computing_cell_refinement 'CrystalClear (Rigaku, 2008)'
_computing_data_collection 'CrystalClear (Rigaku, 2008)'
_computing_data_reduction 'CrystalClear (Rigaku, 2008)'
_computing_molecular_graphics 'SHELXTL (Sheldrick, 2008)'
_computing_publication_material 'SHELXTL (Sheldrick, 2008)'
_computing_structure_refinement 'SHELXL97 (Sheldrick, 2008)'
_computing_structure_solution 'SHELXS97 (Sheldrick, 2008)'
_diffrn_ambient_temperature 113(2)
_diffrn_detector_area_resol_mean 14.22
_diffrn_measured_fraction_theta_full 0.996
_diffrn_measured_fraction_theta_max 0.996
_diffrn_measurement_device_type 'Rigaku Saturn724 CCD'
_diffrn_measurement_method '\w and \f scans'
_diffrn_radiation_monochromator multilayer
_diffrn_radiation_source 'rotating anode'
_diffrn_radiation_type MoK\a
_diffrn_radiation_wavelength 0.71073
_diffrn_reflns_av_R_equivalents 0.0438
_diffrn_reflns_av_sigmaI/netI 0.0760
_diffrn_reflns_limit_h_max 11
_diffrn_reflns_limit_h_min -11
_diffrn_reflns_limit_k_max 11
_diffrn_reflns_limit_k_min -11
_diffrn_reflns_limit_l_max 13
_diffrn_reflns_limit_l_min -13
_diffrn_reflns_number 7729
_diffrn_reflns_theta_full 25.01
_diffrn_reflns_theta_max 25.01
_diffrn_reflns_theta_min 2.10
_diffrn_standards_decay_% 0
_diffrn_standards_interval_count 0
_diffrn_standards_interval_time 0
_diffrn_standards_number 0
_exptl_absorpt_coefficient_mu 2.434
_exptl_absorpt_correction_T_max 0.7589
_exptl_absorpt_correction_T_min 0.6417
_exptl_absorpt_correction_type multi-scan
_exptl_absorpt_process_details '(CrystalClear; Rigaku, 2008)'
_exptl_crystal_colour Colourless
_exptl_crystal_density_diffrn 1.622
_exptl_crystal_density_method 'not measured'
_exptl_crystal_description Prism
_exptl_crystal_F_000 444
_exptl_crystal_size_max 0.20
_exptl_crystal_size_mid 0.18
_exptl_crystal_size_min 0.12
_refine_diff_density_max 0.358
_refine_diff_density_min -0.493
_refine_ls_extinction_method none
_refine_ls_goodness_of_fit_ref 1.020
_refine_ls_hydrogen_treatment constr
_refine_ls_matrix_type full
_refine_ls_number_parameters 238
_refine_ls_number_reflns 3175
_refine_ls_number_restraints 0
_refine_ls_restrained_S_all 1.020
_refine_ls_R_factor_all 0.0355
_refine_ls_R_factor_gt 0.0287
_refine_ls_shift/su_max 0.001
_refine_ls_shift/su_mean 0.000
_refine_ls_structure_factor_coef Fsqd
_refine_ls_weighting_details 'calc w=1/[\s^2^(Fo^2^)+(0.0000P)^2^+0.0000P] where P=(Fo^2^+2Fc^2^)/3'
_refine_ls_weighting_scheme calc
_refine_ls_wR_factor_gt 0.0536
_refine_ls_wR_factor_ref 0.0542
_reflns_number_gt 2363
_reflns_number_total 3175
_reflns_threshold_expression >2sigma(I)
_cod_data_source_file cv5348.cif
_cod_data_source_block I
_cod_original_cell_volume 897.5(4)
_cod_database_code 2236169
_cod_database_fobs_code 2236169

loop_
_symmetry_equiv_pos_as_xyz
'x, y, z'
'-x, -y, -z'

loop_
_atom_site_type_symbol
_atom_site_label
_atom_site_fract_x
_atom_site_fract_y
_atom_site_fract_z
_atom_site_U_iso_or_equiv
_atom_site_adp_type
_atom_site_calc_flag
_atom_site_refinement_flags
_atom_site_occupancy
_atom_site_symmetry_multiplicity
Br Br1 0.51369(3) 0.66558(3) 1.32176(3) 0.02651(10) Uani d . 1 1
S S1 0.54286(8) 0.73735(8) 0.87231(7) 0.02150(19) Uani d . 1 1
O O1 0.96309(18) 0.88211(18) 0.76885(17) 0.0166(5) Uani d . 1 1
O O2 0.63830(19) 0.93453(19) 0.53541(18) 0.0202(5) Uani d . 1 1
O O3 0.3297(2) 0.6561(2) 1.10298(18) 0.0291(5) Uani d . 1 1
N N1 1.0439(2) 1.1205(2) 0.6791(2) 0.0157(5) Uani d . 1 1
N N2 1.0308(2) 1.2623(2) 0.5802(2) 0.0173(6) Uani d . 1 1
N N3 0.7358(2) 0.9392(2) 0.6035(2) 0.0166(5) Uani d . 1 1
N N4 0.3648(2) 0.7120(2) 0.7625(2) 0.0196(6) Uani d . 1 1
N N5 0.2883(2) 0.6764(2) 0.9015(2) 0.0202(6) Uani d . 1 1
C C1 0.6530(3) 0.7382(3) 1.1473(3) 0.0174(7) Uani d . 1 1
C C2 0.6437(3) 0.8902(3) 1.0675(3) 0.0161(7) Uani d . 1 1
H H2 0.5676 0.9587 1.0999 0.019 Uiso calc R 1 1
C C3 0.7454(3) 0.9447(3) 0.9390(3) 0.0155(7) Uani d . 1 1
H H3 0.7395 1.0497 0.8827 0.019 Uiso calc R 1 1
C C4 0.8547(3) 0.8423(3) 0.8958(3) 0.0143(6) Uani d . 1 1
C C5 0.8662(3) 0.6893(3) 0.9768(3) 0.0168(7) Uani d . 1 1
H H5 0.9440 0.6213 0.9455 0.020 Uiso calc R 1 1
C C6 0.7646(3) 0.6357(3) 1.1029(3) 0.0176(7) Uani d . 1 1
H H6 0.7705 0.5305 1.1587 0.021 Uiso calc R 1 1
C C7 0.9571(3) 1.0319(3) 0.6821(3) 0.0144(7) Uani d . 1 1
C C8 0.8804(3) 1.1148(3) 0.5847(3) 0.0114(6) Uani d . 1 1
C C9 0.9324(3) 1.2589(3) 0.5235(3) 0.0150(7) Uani d . 1 1
C C10 0.8892(3) 1.3946(3) 0.4084(2) 0.0211(7) Uani d . 1 1
H H10A 0.9228 1.4843 0.4016 0.032 Uiso calc R 1 1
H H10B 0.7816 1.4105 0.4264 0.032 Uiso calc R 1 1
H H10C 0.9350 1.3784 0.3216 0.032 Uiso calc R 1 1
C C11 1.1437(3) 1.0799(3) 0.7631(3) 0.0239(7) Uani d . 1 1
H H11A 1.1112 1.1413 0.8199 0.036 Uiso calc R 1 1
H H11B 1.2437 1.0986 0.7032 0.036 Uiso calc R 1 1
H H11C 1.1436 0.9721 0.8229 0.036 Uiso calc R 1 1
C C12 0.7799(3) 1.0706(3) 0.5427(3) 0.0153(6) Uani d . 1 1
H H12 0.7448 1.1421 0.4664 0.018 Uiso calc R 1 1
C C13 0.5995(3) 0.7852(3) 0.5917(3) 0.0194(7) Uani d . 1 1
H H13A 0.6904 0.7119 0.5950 0.023 Uiso calc R 1 1
H H13B 0.5533 0.7753 0.5301 0.023 Uiso calc R 1 1
C C14 0.4958(3) 0.7459(3) 0.7328(3) 0.0151(6) Uani d . 1 1
C C15 0.3691(3) 0.6834(3) 0.9682(3) 0.0194(7) Uani d . 1 1
C C16 0.1869(3) 0.6019(3) 1.1781(3) 0.0360(9) Uani d . 1 1
H H16A 0.1105 0.6772 1.1391 0.054 Uiso calc R 1 1
H H16B 0.1657 0.5860 1.2754 0.054 Uiso calc R 1 1
H H16C 0.1879 0.5058 1.1708 0.054 Uiso calc R 1 1

loop_
_atom_site_aniso_label
_atom_site_aniso_U_11
_atom_site_aniso_U_22
_atom_site_aniso_U_33
_atom_site_aniso_U_12
_atom_site_aniso_U_13
_atom_site_aniso_U_23
Br1 0.02695(19) 0.03281(19) 0.01571(17) -0.00625(14) -0.00270(14) -0.00650(15)
S1 0.0216(4) 0.0264(4) 0.0212(4) -0.0059(4) -0.0073(3) -0.0105(4)
O1 0.0170(11) 0.0132(10) 0.0140(11) 0.0018(8) -0.0045(8) -0.0019(9)
O2 0.0230(12) 0.0190(11) 0.0215(11) -0.0089(9) -0.0136(9) -0.0009(10)
O3 0.0335(13) 0.0366(13) 0.0201(12) -0.0128(11) -0.0003(10) -0.0140(11)
N1 0.0149(14) 0.0174(13) 0.0178(13) -0.0006(11) -0.0085(11) -0.0070(11)
N2 0.0196(14) 0.0154(13) 0.0160(13) -0.0016(11) -0.0063(11) -0.0044(11)
N3 0.0142(13) 0.0213(13) 0.0184(13) -0.0059(11) -0.0091(11) -0.0056(12)
N4 0.0185(14) 0.0196(13) 0.0202(14) -0.0064(11) -0.0067(11) -0.0036(12)
N5 0.0190(15) 0.0195(14) 0.0211(14) -0.0057(11) -0.0055(11) -0.0050(12)
C1 0.0212(17) 0.0228(16) 0.0088(15) -0.0060(14) -0.0058(13) -0.0034(14)
C2 0.0157(16) 0.0167(15) 0.0195(17) 0.0050(13) -0.0105(13) -0.0095(14)
C3 0.0175(16) 0.0106(14) 0.0180(16) 0.0011(13) -0.0096(13) -0.0030(13)
C4 0.0155(16) 0.0176(15) 0.0121(15) -0.0018(13) -0.0075(12) -0.0049(13)
C5 0.0168(16) 0.0161(15) 0.0170(16) 0.0052(13) -0.0087(13) -0.0066(13)
C6 0.0220(17) 0.0134(15) 0.0184(16) 0.0020(13) -0.0130(13) -0.0034(14)
C7 0.0130(16) 0.0143(15) 0.0139(15) -0.0015(13) -0.0012(12) -0.0057(13)
C8 0.0103(16) 0.0103(14) 0.0130(15) -0.0014(12) -0.0040(12) -0.0031(13)
C9 0.0132(16) 0.0184(15) 0.0110(15) 0.0002(13) -0.0023(13) -0.0054(13)
C10 0.0225(17) 0.0156(15) 0.0202(17) -0.0059(13) -0.0059(14) -0.0003(14)
C11 0.0274(19) 0.0275(18) 0.0245(17) -0.0033(15) -0.0169(14) -0.0091(15)
C12 0.0100(16) 0.0194(16) 0.0137(16) 0.0028(13) -0.0055(12) -0.0043(14)
C13 0.0216(17) 0.0196(16) 0.0213(17) -0.0060(14) -0.0097(14) -0.0067(14)
C14 0.0198(17) 0.0106(14) 0.0219(17) -0.0005(13) -0.0105(13) -0.0096(13)
C15 0.0218(18) 0.0133(15) 0.0204(17) -0.0033(13) -0.0021(14) -0.0061(14)
C16 0.034(2) 0.039(2) 0.0244(19) -0.0063(17) 0.0040(16) -0.0103(17)

loop_
_atom_type_symbol
_atom_type_description
_atom_type_scat_dispersion_real
_atom_type_scat_dispersion_imag
_atom_type_scat_source
C C 0.0033 0.0016 'International Tables Vol C Tables 4.2.6.8 and 6.1.1.4'
H H 0.0000 0.0000 'International Tables Vol C Tables 4.2.6.8 and 6.1.1.4'
N N 0.0061 0.0033 'International Tables Vol C Tables 4.2.6.8 and 6.1.1.4'
O O 0.0106 0.0060 'International Tables Vol C Tables 4.2.6.8 and 6.1.1.4'
S S 0.1246 0.1234 'International Tables Vol C Tables 4.2.6.8 and 6.1.1.4'
Br Br -0.2901 2.4595 'International Tables Vol C Tables 4.2.6.8 and 6.1.1.4'

loop_
_geom_angle_atom_site_label_1
_geom_angle_atom_site_label_2
_geom_angle_atom_site_label_3
_geom_angle
C15 S1 C14 85.62(13)
C7 O1 C4 117.5(2)
C13 O2 N3 109.17(19)
C15 O3 C16 114.5(2)
C7 N1 N2 111.0(2)
C7 N1 C11 127.8(2)
N2 N1 C11 121.2(2)
C9 N2 N1 105.0(2)
C12 N3 O2 108.0(2)
C14 N4 N5 113.1(2)
C15 N5 N4 110.5(2)
C2 C1 C6 121.0(2)
C2 C1 Br1 119.8(2)
C6 C1 Br1 119.2(2)
C1 C2 C3 120.2(2)
C1 C2 H2 119.9
C3 C2 H2 119.9
C4 C3 C2 118.3(2)
C4 C3 H3 120.8
C2 C3 H3 120.8
C3 C4 C5 121.7(2)
C3 C4 O1 124.0(2)
C5 C4 O1 114.3(2)
C6 C5 C4 119.8(3)
C6 C5 H5 120.1
C4 C5 H5 120.1
C5 C6 C1 118.9(2)
C5 C6 H6 120.5
C1 C6 H6 120.5
N1 C7 O1 119.3(3)
N1 C7 C8 109.1(2)
O1 C7 C8 131.5(2)
C7 C8 C9 103.0(2)
C7 C8 C12 130.8(2)
C9 C8 C12 126.0(3)
N2 C9 C8 111.9(2)
N2 C9 C10 121.1(2)
C8 C9 C10 127.0(3)
C9 C10 H10A 109.5
C9 C10 H10B 109.5
H10A C10 H10B 109.5
C9 C10 H10C 109.5
H10A C10 H10C 109.5
H10B C10 H10C 109.5
N1 C11 H11A 109.5
N1 C11 H11B 109.5
H11A C11 H11B 109.5
N1 C11 H11C 109.5
H11A C11 H11C 109.5
H11B C11 H11C 109.5
N3 C12 C8 122.9(3)
N3 C12 H12 118.5
C8 C12 H12 118.5
O2 C13 C14 112.9(2)
O2 C13 H13A 109.0
C14 C13 H13A 109.0
O2 C13 H13B 109.0
C14 C13 H13B 109.0
H13A C13 H13B 107.8
N4 C14 C13 123.1(2)
N4 C14 S1 114.4(2)
C13 C14 S1 122.53(19)
N5 C15 O3 126.0(2)
N5 C15 S1 116.3(2)
O3 C15 S1 117.6(2)
O3 C16 H16A 109.5
O3 C16 H16B 109.5
H16A C16 H16B 109.5
O3 C16 H16C 109.5
H16A C16 H16C 109.5
H16B C16 H16C 109.5

loop_
_geom_bond_atom_site_label_1
_geom_bond_atom_site_label_2
_geom_bond_distance
Br1 C1 1.897(2)
S1 C15 1.730(3)
S1 C14 1.735(3)
O1 C7 1.371(3)
O1 C4 1.402(3)
O2 C13 1.420(3)
O2 N3 1.426(3)
O3 C15 1.337(3)
O3 C16 1.449(3)
N1 C7 1.342(3)
N1 N2 1.365(3)
N1 C11 1.448(3)
N2 C9 1.333(3)
N3 C12 1.279(3)
N4 C14 1.293(3)
N4 N5 1.395(3)
N5 C15 1.287(3)
C1 C2 1.370(3)
C1 C6 1.393(3)
C2 C3 1.395(3)
C2 H2 0.9500
C3 C4 1.376(3)
C3 H3 0.9500
C4 C5 1.381(3)
C5 C6 1.376(3)
C5 H5 0.9500
C6 H6 0.9500
C7 C8 1.378(3)
C8 C9 1.422(3)
C8 C12 1.442(3)
C9 C10 1.492(3)
C10 H10A 0.9800
C10 H10B 0.9800
C10 H10C 0.9800
C11 H11A 0.9800
C11 H11B 0.9800
C11 H11C 0.9800
C12 H12 0.9500
C13 C14 1.489(3)
C13 H13A 0.9900
C13 H13B 0.9900
C16 H16A 0.9800
C16 H16B 0.9800
C16 H16C 0.9800

loop_
_geom_hbond_atom_site_label_D
_geom_hbond_atom_site_label_H
_geom_hbond_atom_site_label_A
_geom_hbond_site_symmetry_A
_geom_hbond_distance_DH
_geom_hbond_distance_HA
_geom_hbond_distance_DA
_geom_hbond_angle_DHA
_geom_hbond_publ_flag
C11 H11A Cg 2_777 0.98 2.89 3.652(4) 125 yes

loop_
_geom_torsion_atom_site_label_1
_geom_torsion_atom_site_label_2
_geom_torsion_atom_site_label_3
_geom_torsion_atom_site_label_4
_geom_torsion
C7 N1 N2 C9 0.7(3)
C11 N1 N2 C9 179.4(2)
C13 O2 N3 C12 174.10(19)
C14 N4 N5 C15 -1.2(3)
C6 C1 C2 C3 0.8(4)
Br1 C1 C2 C3 -179.91(19)
C1 C2 C3 C4 -0.4(4)
C2 C3 C4 C5 -0.7(4)
C2 C3 C4 O1 179.6(2)
C7 O1 C4 C3 -1.3(4)
C7 O1 C4 C5 179.0(2)
C3 C4 C5 C6 1.4(4)
O1 C4 C5 C6 -178.9(2)
C4 C5 C6 C1 -1.1(4)
C2 C1 C6 C5 0.0(4)
Br1 C1 C6 C5 -179.35(19)
N2 N1 C7 O1 175.63(19)
C11 N1 C7 O1 -3.0(4)
N2 N1 C7 C8 -1.0(3)
C11 N1 C7 C8 -179.6(2)
C4 O1 C7 N1 98.1(3)
C4 O1 C7 C8 -86.2(3)
N1 C7 C8 C9 0.9(3)
O1 C7 C8 C9 -175.2(2)
N1 C7 C8 C12 176.5(2)
O1 C7 C8 C12 0.4(5)
N1 N2 C9 C8 -0.1(3)
N1 N2 C9 C10 -179.3(2)
C7 C8 C9 N2 -0.5(3)
C12 C8 C9 N2 -176.4(2)
C7 C8 C9 C10 178.7(2)
C12 C8 C9 C10 2.8(4)
O2 N3 C12 C8 -179.9(2)
C7 C8 C12 N3 6.2(4)
C9 C8 C12 N3 -179.1(2)
N3 O2 C13 C14 72.8(3)
N5 N4 C14 C13 178.9(2)
N5 N4 C14 S1 0.4(3)
O2 C13 C14 N4 118.3(3)
O2 C13 C14 S1 -63.3(3)
C15 S1 C14 N4 0.4(2)
C15 S1 C14 C13 -178.2(2)
N4 N5 C15 O3 179.9(2)
N4 N5 C15 S1 1.5(3)
C16 O3 C15 N5 5.5(4)
C16 O3 C15 S1 -176.12(18)
C14 S1 C15 N5 -1.1(2)
C14 S1 C15 O3 -179.7(2)

loop_
_cod_related_entry_id
_cod_related_entry_database
_cod_related_entry_code
1 ChemSpider 30658047
